data_7020626
loop_
_publ_author_name
'Garbutcheon-Singh, K Benjamin'
'Leverett, Peter'
'Myers, Simon'
'Aldrich-Wright, Janice R'

_publ_section_title
;
 Cytotoxic platinum(II) intercalators that incorporate
 1R,2R-diaminocyclopentane.
;
_journal_issue 4
_journal_name_full 'Dalton transactions (Cambridge, England : 2003)'
_journal_page_first 918
_journal_page_last 926
_journal_paper_doi 10.1039/c2dt31323e
_journal_volume 42
_journal_year 2013
_chemical_formula_sum 'C18 H26 Cl2 N4 O2 Pt'
_chemical_formula_weight 596.42
_chemical_name_systematic
;
?
;
_space_group_IT_number 4
_symmetry_cell_setting monoclinic
_symmetry_space_group_name_Hall 'P 2yb'
_symmetry_space_group_name_H-M 'P 1 21 1'
_atom_sites_solution_hydrogens geom
_atom_sites_solution_primary direct
_atom_sites_solution_secondary difmap
_audit_creation_method SHELXL-97
_cell_angle_alpha 90.00
_cell_angle_beta 93.1250(10)
_cell_angle_gamma 90.00
_cell_formula_units_Z 2
_cell_length_a 11.5777(6)
_cell_length_b 7.0009(4)
_cell_length_c 12.5079(7)
_cell_measurement_reflns_used 3800
_cell_measurement_temperature 293(2)
_cell_measurement_theta_max 28.41
_cell_measurement_theta_min 1.76
_cell_volume 1012.31(10)
_computing_cell_refinement Bruker
_computing_data_collection Bruker
_computing_data_reduction Bruker
_computing_molecular_graphics Mercury
_computing_publication_material SHELXL-97
_computing_structure_refinement SHELXL-97
_computing_structure_solution SHELXS-97
_diffrn_ambient_temperature 293(2)
_diffrn_measured_fraction_theta_full 0.914
_diffrn_measured_fraction_theta_max 0.914
_diffrn_measurement_device_type Bruker
_diffrn_measurement_method phi
_diffrn_radiation_monochromator graphite
_diffrn_radiation_source 'fine-focus sealed tube'
_diffrn_radiation_type MoK\a
_diffrn_radiation_wavelength 0.71073
_diffrn_reflns_av_R_equivalents 0.0136
_diffrn_reflns_av_sigmaI/netI 0.0304
_diffrn_reflns_limit_h_max 14
_diffrn_reflns_limit_h_min -15
_diffrn_reflns_limit_k_max 6
_diffrn_reflns_limit_k_min -9
_diffrn_reflns_limit_l_max 16
_diffrn_reflns_limit_l_min -16
_diffrn_reflns_number 7844
_diffrn_reflns_theta_full 28.41
_diffrn_reflns_theta_max 28.41
_diffrn_reflns_theta_min 1.76
_exptl_absorpt_coefficient_mu 7.216
_exptl_absorpt_correction_type empirical
_exptl_absorpt_process_details psi-scans
_exptl_crystal_colour yellow
_exptl_crystal_density_diffrn 1.957
_exptl_crystal_density_method 'not measured'
_exptl_crystal_description prism
_exptl_crystal_F_000 580
_exptl_crystal_size_max 0.20
_exptl_crystal_size_mid 0.20
_exptl_crystal_size_min 0.15
_refine_diff_density_max 0.465
_refine_diff_density_min -1.237
_refine_diff_density_rms 0.116
_refine_ls_abs_structure_details 'Flack H D (1983), Acta Cryst. A39, 876-881'
_refine_ls_abs_structure_Flack 0.016(7)
_refine_ls_extinction_method none
_refine_ls_goodness_of_fit_ref 1.084
_refine_ls_hydrogen_treatment mixed
_refine_ls_matrix_type full
_refine_ls_number_parameters 256
_refine_ls_number_reflns 3800
_refine_ls_number_restraints 7
_refine_ls_restrained_S_all 1.083
_refine_ls_R_factor_all 0.0159
_refine_ls_R_factor_gt 0.0154
_refine_ls_shift/su_max 0.003
_refine_ls_shift/su_mean 0.000
_refine_ls_structure_factor_coef Fsqd
_refine_ls_weighting_details 'calc w=1/[\s^2^(Fo^2^)+(0.0132P)^2^+0.0000P] where P=(Fo^2^+2Fc^2^)/3'
_refine_ls_weighting_scheme calc
_refine_ls_wR_factor_gt 0.0385
_refine_ls_wR_factor_ref 0.0387
_reflns_number_gt 3712
_reflns_number_total 3800
_reflns_threshold_expression >2sigma(I)
_cod_data_source_file c2dt31323e.txt
_cod_data_source_block lev005:
_cod_depositor_comments
;
The following automatic conversions were performed:

'_symmetry_cell_setting' value 'Monoclinic' changed to 'monoclinic'
according to /home/saulius/struct/CIF-dictionaries/cif_core.dic
dictionary named 'cif_core.dic' version 2.4.2 from 2011-04-26.

Automatic conversion script
Id: cif_fix_values 1891 2012-01-12 08:04:46Z andrius 
;
_cod_original_sg_symbol_H-M P2_1
_cod_database_code 7020626

loop_
_symmetry_equiv_pos_as_xyz
'x, y, z'
'-x, y+1/2, -z'

loop_
_atom_site_label
_atom_site_type_symbol
_atom_site_fract_x
_atom_site_fract_y
_atom_site_fract_z
_atom_site_U_iso_or_equiv
_atom_site_adp_type
_atom_site_occupancy
_atom_site_symmetry_multiplicity
_atom_site_calc_flag
_atom_site_refinement_flags
Pt Pt 0.874841(8) 0.68660(2) 0.224045(7) 0.01413(4) Uani 1 1 d .
N1 N 1.0450(2) 0.6902(13) 0.19459(19) 0.0190(6) Uani 1 1 d .
N2 N 0.8597(2) 0.6865(13) 0.06217(18) 0.0177(5) Uani 1 1 d .
C1 C 0.7633(3) 0.6885(14) -0.0016(2) 0.0224(7) Uani 1 1 d .
H1 H 0.6919 0.6909 0.0289 0.034 Uiso 1 1 calc R
C2 C 0.7675(3) 0.6871(13) -0.1133(2) 0.0274(7) Uani 1 1 d .
H2 H 0.6991 0.6816 -0.1559 0.041 Uiso 1 1 calc R
C3 C 0.8707(3) 0.6936(14) -0.1601(2) 0.0261(8) Uani 1 1 d .
H3 H 0.8730 0.6980 -0.2342 0.039 Uiso 1 1 calc R
C4 C 0.9747(3) 0.6936(15) -0.0948(2) 0.0220(9) Uani 1 1 d .
C12 C 0.9638(2) 0.6936(11) 0.0160(2) 0.0169(7) Uani 1 1 d .
C11 C 1.0641(2) 0.6861(13) 0.0875(2) 0.0189(6) Uani 1 1 d .
C5 C 1.0882(3) 0.6974(11) -0.1348(3) 0.0251(9) Uani 1 1 d .
H5 H 1.0966 0.7037 -0.2083 0.038 Uiso 1 1 calc R
C6 C 1.1845(3) 0.6920(18) -0.0661(3) 0.0301(9) Uani 1 1 d .
H6 H 1.2574 0.6877 -0.0937 0.045 Uiso 1 1 calc R
C7 C 1.1748(3) 0.6930(15) 0.0477(3) 0.0245(8) Uani 1 1 d .
C8 C 1.2697(3) 0.6870(14) 0.1226(3) 0.0302(8) Uani 1 1 d .
H8 H 1.3448 0.6846 0.0998 0.045 Uiso 1 1 calc R
C9 C 1.2501(3) 0.6849(13) 0.2293(3) 0.0306(8) Uani 1 1 d .
H9 H 1.3125 0.6822 0.2794 0.046 Uiso 1 1 calc R
C10 C 1.1372(2) 0.687(2) 0.2643(2) 0.0256(8) Uani 1 1 d .
H10 H 1.1260 0.6855 0.3373 0.038 Uiso 1 1 calc R
N3 N 0.7034(2) 0.6765(13) 0.25108(19) 0.0182(6) Uani 1 1 d .
H3A H 0.6647 0.7604 0.2080 0.027 Uiso 1 1 calc R
H3B H 0.6757 0.5589 0.2360 0.027 Uiso 1 1 calc R
N4 N 0.8913(2) 0.6895(14) 0.38612(19) 0.0224(7) Uani 1 1 d .
H4A H 0.9501 0.6130 0.4088 0.034 Uiso 1 1 calc R
H4B H 0.9073 0.8088 0.4093 0.034 Uiso 1 1 calc R
C13 C 0.7815(3) 0.6219(6) 0.4306(3) 0.0217(9) Uani 1 1 d .
H13 H 0.7742 0.4846 0.4165 0.033 Uiso 1 1 calc R
C14 C 0.7748(3) 0.6533(13) 0.5506(3) 0.0299(18) Uani 1 1 d .
H14A H 0.7860 0.7874 0.5677 0.045 Uiso 1 1 calc R
H14B H 0.8347 0.5803 0.5894 0.045 Uiso 1 1 calc R
C15 C 0.6554(4) 0.5881(8) 0.5826(3) 0.0403(13) Uani 1 1 d .
H15A H 0.6465 0.4525 0.5686 0.060 Uiso 1 1 calc R
H15B H 0.6488 0.6088 0.6587 0.060 Uiso 1 1 calc R
C16 C 0.5602(3) 0.698(2) 0.5204(3) 0.0376(14) Uani 1 1 d .
H16A H 0.5672 0.8326 0.5369 0.056 Uiso 1 1 calc R
H16B H 0.4854 0.6544 0.5422 0.056 Uiso 1 1 calc R
C17 C 0.5671(3) 0.6685(17) 0.3999(3) 0.0275(11) Uani 1 1 d .
H17A H 0.5521 0.5357 0.3820 0.041 Uiso 1 1 calc R
H17B H 0.5087 0.7459 0.3619 0.041 Uiso 1 1 calc R
C18 C 0.6853(3) 0.7241(6) 0.3656(3) 0.0212(12) Uani 1 1 d .
H18 H 0.6951 0.8621 0.3755 0.032 Uiso 1 1 calc R
Cl1 Cl 1.10759(9) 0.63928(16) 0.55707(9) 0.0365(3) Uani 1 1 d .
Cl2 Cl 0.52499(9) 0.99011(19) 0.14450(9) 0.0291(2) Uani 1 1 d .
W1 O 0.5330(3) 0.4492(6) 0.1045(3) 0.0425(9) Uani 1 1 d D
HW1A H 0.542(6) 0.3225(18) 0.097(5) 0.064 Uiso 1 1 d D
HW1B H 0.520(5) 0.493(6) 0.050(4) 0.064 Uiso 1 1 d D
W2 O 0.6750(3) 0.2611(5) 0.2954(3) 0.0358(8) Uani 1 1 d D
HW2A H 0.641(4) 0.170(6) 0.254(4) 0.054 Uiso 1 1 d D
HW2B H 0.730(4) 0.219(10) 0.323(3) 0.054 Uiso 1 1 d D

loop_
_atom_site_aniso_label
_atom_site_aniso_U_11
_atom_site_aniso_U_22
_atom_site_aniso_U_33
_atom_site_aniso_U_23
_atom_site_aniso_U_13
_atom_site_aniso_U_12
Pt 0.01210(6) 0.01769(7) 0.01256(6) -0.00089(11) 0.00020(3) 0.00081(10)
N1 0.0153(11) 0.0200(18) 0.0216(12) -0.004(3) 0.0003(9) -0.003(3)
N2 0.0185(11) 0.0182(15) 0.0165(11) 0.003(3) 0.0018(8) -0.003(3)
C1 0.0201(14) 0.026(2) 0.0206(14) 0.001(4) -0.0005(10) -0.001(3)
C2 0.0297(16) 0.031(2) 0.0207(14) -0.001(4) -0.0056(12) -0.009(4)
C3 0.0408(18) 0.022(2) 0.0152(14) -0.001(3) 0.0023(12) -0.006(3)
C4 0.0307(16) 0.014(3) 0.0220(15) -0.001(3) 0.0069(12) -0.001(3)
C12 0.0203(13) 0.0105(19) 0.0202(14) -0.003(3) 0.0039(10) 0.001(2)
C11 0.0174(13) 0.0162(16) 0.0234(14) -0.004(3) 0.0040(10) 0.000(3)
C5 0.0364(17) 0.015(2) 0.0252(16) -0.001(3) 0.0143(13) -0.002(3)
C6 0.0304(17) 0.025(3) 0.0364(18) -0.001(4) 0.0184(14) -0.002(4)
C7 0.0222(14) 0.016(2) 0.0357(17) -0.006(3) 0.0083(12) -0.002(3)
C8 0.0144(13) 0.027(2) 0.050(2) -0.008(4) 0.0062(13) 0.002(4)
C9 0.0177(14) 0.030(2) 0.0438(19) -0.007(4) -0.0049(13) 0.000(4)
C10 0.0194(14) 0.033(2) 0.0243(15) -0.010(4) -0.0030(11) 0.001(4)
N3 0.0161(11) 0.0227(16) 0.0156(11) 0.002(3) 0.0002(8) 0.000(3)
N4 0.0208(12) 0.0310(19) 0.0153(11) -0.007(3) -0.0005(9) 0.004(3)
C13 0.0216(17) 0.024(2) 0.0193(17) 0.0024(14) 0.0007(14) 0.0016(14)
C14 0.0348(18) 0.040(6) 0.0149(15) -0.003(2) 0.0026(13) -0.001(2)
C15 0.041(3) 0.062(4) 0.019(2) 0.004(2) 0.0106(18) -0.005(2)
C16 0.0319(18) 0.052(4) 0.0298(18) 0.000(4) 0.0142(14) 0.002(4)
C17 0.0200(14) 0.037(3) 0.0257(16) 0.001(3) 0.0069(12) -0.002(3)
C18 0.0240(16) 0.025(4) 0.0145(15) -0.0014(15) 0.0034(12) 0.0031(15)
Cl1 0.0382(5) 0.0291(9) 0.0399(5) 0.0081(5) -0.0207(4) -0.0065(4)
Cl2 0.0239(5) 0.0238(6) 0.0386(6) -0.0001(5) -0.0087(4) 0.0004(4)
W1 0.052(2) 0.033(2) 0.041(2) 0.0061(18) -0.0032(18) -0.0024(19)
W2 0.0375(18) 0.0279(18) 0.0404(19) -0.0016(14) -0.0113(14) -0.0001(14)

loop_
_atom_type_symbol
_atom_type_description
_atom_type_scat_dispersion_real
_atom_type_scat_dispersion_imag
_atom_type_scat_source
C C 0.0033 0.0016 'International Tables Vol C Tables 4.2.6.8 and 6.1.1.4'
H H 0.0000 0.0000 'International Tables Vol C Tables 4.2.6.8 and 6.1.1.4'
N N 0.0061 0.0033 'International Tables Vol C Tables 4.2.6.8 and 6.1.1.4'
Cl Cl 0.1484 0.1585 'International Tables Vol C Tables 4.2.6.8 and 6.1.1.4'
Pt Pt -1.7033 8.3905 'International Tables Vol C Tables 4.2.6.8 and 6.1.1.4'
O O 0.0106 0.0060 'International Tables Vol C Tables 4.2.6.8 and 6.1.1.4'

loop_
_geom_angle_atom_site_label_1
_geom_angle_atom_site_label_2
_geom_angle_atom_site_label_3
_geom_angle
N2 Pt N1 81.38(9)
N2 Pt N4 179.3(4)
N1 Pt N4 98.19(10)
N2 Pt N3 97.71(9)
N1 Pt N3 178.4(4)
N4 Pt N3 82.73(10)
C10 N1 C11 118.0(2)
C10 N1 Pt 129.0(2)
C11 N1 Pt 112.87(18)
C1 N2 C12 118.4(2)
C1 N2 Pt 128.45(19)
C12 N2 Pt 113.10(18)
N2 C1 C2 121.5(3)
N2 C1 H1 119.3
C2 C1 H1 119.3
C3 C2 C1 120.5(3)
C3 C2 H2 119.7
C1 C2 H2 119.7
C2 C3 C4 119.4(3)
C2 C3 H3 120.3
C4 C3 H3 120.3
C12 C4 C3 116.9(3)
C12 C4 C5 118.7(3)
C3 C4 C5 124.4(3)
N2 C12 C4 123.2(3)
N2 C12 C11 116.2(2)
C4 C12 C11 120.5(3)
N1 C11 C7 123.2(3)
N1 C11 C12 116.3(2)
C7 C11 C12 120.3(3)
C6 C5 C4 120.7(3)
C6 C5 H5 119.6
C4 C5 H5 119.6
C5 C6 C7 121.1(3)
C5 C6 H6 119.4
C7 C6 H6 119.4
C11 C7 C8 117.3(3)
C11 C7 C6 118.4(3)
C8 C7 C6 124.1(3)
C9 C8 C7 119.1(3)
C9 C8 H8 120.5
C7 C8 H8 120.5
C8 C9 C10 120.8(3)
C8 C9 H9 119.6
C10 C9 H9 119.6
N1 C10 C9 121.4(3)
N1 C10 H10 119.3
C9 C10 H10 119.3
C18 N3 Pt 109.9(2)
C18 N3 H3A 109.7
Pt N3 H3A 109.7
C18 N3 H3B 109.7
Pt N3 H3B 109.7
H3A N3 H3B 108.2
C13 N4 Pt 109.5(2)
C13 N4 H4A 109.8
Pt N4 H4A 109.8
C13 N4 H4B 109.8
Pt N4 H4B 109.8
H4A N4 H4B 108.2
N4 C13 C18 105.4(3)
N4 C13 C14 114.3(3)
C18 C13 C14 112.5(4)
N4 C13 H13 108.1
C18 C13 H13 108.1
C14 C13 H13 108.1
C13 C14 C15 108.1(4)
C13 C14 H14A 110.1
C15 C14 H14A 110.1
C13 C14 H14B 110.1
C15 C14 H14B 110.1
H14A C14 H14B 108.4
C16 C15 C14 110.8(5)
C16 C15 H15A 109.5
C14 C15 H15A 109.5
C16 C15 H15B 109.5
C14 C15 H15B 109.5
H15A C15 H15B 108.1
C15 C16 C17 111.3(6)
C15 C16 H16A 109.4
C17 C16 H16A 109.4
C15 C16 H16B 109.4
C17 C16 H16B 109.4
H16A C16 H16B 108.0
C18 C17 C16 110.1(4)
C18 C17 H17A 109.6
C16 C17 H17A 109.6
C18 C17 H17B 109.6
C16 C17 H17B 109.6
H17A C17 H17B 108.2
N3 C18 C17 113.1(3)
N3 C18 C13 105.7(3)
C17 C18 C13 112.1(4)
N3 C18 H18 108.6
C17 C18 H18 108.6
C13 C18 H18 108.6
HW1A W1 HW1B 109(4)
HW2A W2 HW2B 108(4)

loop_
_geom_bond_atom_site_label_1
_geom_bond_atom_site_label_2
_geom_bond_distance
Pt N2 2.023(2)
Pt N1 2.024(2)
Pt N4 2.026(2)
Pt N3 2.033(2)
N1 C10 1.341(3)
N1 C11 1.369(4)
N2 C1 1.335(4)
N2 C12 1.366(4)
C1 C2 1.402(4)
C1 H1 0.9300
C2 C3 1.359(4)
C2 H2 0.9300
C3 C4 1.418(5)
C3 H3 0.9300
C4 C12 1.398(4)
C4 C5 1.432(4)
C12 C11 1.427(4)
C11 C7 1.401(4)
C5 C6 1.371(5)
C5 H5 0.9300
C6 C7 1.434(5)
C6 H6 0.9300
C7 C8 1.405(5)
C8 C9 1.367(5)
C8 H8 0.9300
C9 C10 1.401(4)
C9 H9 0.9300
C10 H10 0.9300
N3 C18 1.496(4)
N3 H3A 0.9000
N3 H3B 0.9000
N4 C13 1.493(5)
N4 H4A 0.9000
N4 H4B 0.9000
C13 C18 1.522(5)
C13 C14 1.523(5)
C13 H13 0.9800
C14 C15 1.530(6)
C14 H14A 0.9700
C14 H14B 0.9700
C15 C16 1.521(9)
C15 H15A 0.9700
C15 H15B 0.9700
C16 C17 1.527(5)
C16 H16A 0.9700
C16 H16B 0.9700
C17 C18 1.507(5)
C17 H17A 0.9700
C17 H17B 0.9700
C18 H18 0.9800
W1 HW1A 0.898(7)
W1 HW1B 0.76(4)
W2 HW2A 0.899(7)
W2 HW2B 0.77(5)

loop_
_geom_hbond_atom_site_label_D
_geom_hbond_atom_site_label_H
_geom_hbond_atom_site_label_A
_geom_hbond_distance_DH
_geom_hbond_distance_HA
_geom_hbond_distance_DA
_geom_hbond_angle_DHA
_geom_hbond_site_symmetry_A
N3 H3A Cl2 0.90 2.39 3.250(6) 161.0 .
N3 H3B W2 0.90 2.21 2.982(10) 143.1 .
N3 H3B W1 0.90 2.39 3.065(6) 131.4 .
N4 H4A Cl1 0.90 2.54 3.222(3) 133.5 .
N4 H4B Cl1 0.90 2.36 3.228(10) 162.1 2_756
W1 HW1A Cl2 0.898(7) 2.41(2) 3.255(5) 157(5) 1_545
W1 HW1B Cl2 0.76(4) 2.45(5) 3.163(4) 156(5) 2_645
W2 HW2A Cl2 0.899(7) 2.251(14) 3.134(3) 167(5) 1_545
W2 HW2B Cl1 0.77(5) 2.40(4) 3.157(3) 167(5) 2_746
